data_7115777
loop_
_publ_author_name
'Syed Usman Ahmad'
'Tibor Szilvasi'
'Shigeyoshi Inoue'

_publ_section_title
;
 A facile access to a novel NHC-stabilized silyliumylidene ion and C-H
 activation of phenylacetylene
;
_journal_name_full Chem.Commun.
_journal_page_first 12619
_journal_paper_doi 10.1039/C4cc05181E
_journal_volume 50
_journal_year 2014
_chemical_formula_sum 'C38 H49 Cl N4 Si'
_chemical_formula_weight 625.35
_chemical_name_systematic
; 
 ? 
;
_space_group_IT_number 14
_symmetry_cell_setting monoclinic
_symmetry_space_group_name_Hall '-P 2ybc'
_symmetry_space_group_name_H-M 'P 1 21/c 1'
_atom_sites_solution_hydrogens geom
_atom_sites_solution_primary direct
_atom_sites_solution_secondary difmap
_audit_creation_method
;
CrysAlisPro, Agilent Technologies,
Version 1.171.36.28 (release 01-02-2013 CrysAlis171 .NET)
(compiled Feb  1 2013,16:14:44)
;
_cell_angle_alpha 90.00
_cell_angle_beta 110.025(3)
_cell_angle_gamma 90.00
_cell_formula_units_Z 4
_cell_length_a 15.3901(4)
_cell_length_b 14.1529(3)
_cell_length_c 16.9834(5)
_cell_measurement_reflns_used 8320
_cell_measurement_temperature 150(2)
_cell_measurement_theta_max 73.6400
_cell_measurement_theta_min 2.7650
_cell_volume 3475.59(17)
_computing_cell_refinement
;
CrysAlisPro, Agilent Technologies,
Version 1.171.36.28 (release 01-02-2013 CrysAlis171 .NET)
(compiled Feb  1 2013,16:14:44)
;
_computing_data_collection
;
CrysAlisPro, Agilent Technologies,
Version 1.171.36.28 (release 01-02-2013 CrysAlis171 .NET)
(compiled Feb  1 2013,16:14:44)
;
_computing_data_reduction
;
CrysAlisPro, Agilent Technologies,
Version 1.171.36.28 (release 01-02-2013 CrysAlis171 .NET)
(compiled Feb  1 2013,16:14:44)
;
_computing_structure_refinement 'SHELXL-97 (Sheldrick, 1997)'
_computing_structure_solution 'SHELXS-97 (Sheldrick, 1990)'
_diffrn_ambient_temperature 150(2)
_diffrn_measured_fraction_theta_full 0.997
_diffrn_measured_fraction_theta_max 0.997
_diffrn_measurement_device_type 'SuperNova, Single source at offset, Atlas'
_diffrn_radiation_monochromator mirror
_diffrn_radiation_source 'SuperNova (Cu) X-ray Source'
_diffrn_radiation_type 'Cu K\a'
_diffrn_radiation_wavelength 1.5418
_diffrn_reflns_av_R_equivalents 0.0377
_diffrn_reflns_av_sigmaI/netI 0.0392
_diffrn_reflns_limit_h_max 18
_diffrn_reflns_limit_h_min -18
_diffrn_reflns_limit_k_max 16
_diffrn_reflns_limit_k_min -15
_diffrn_reflns_limit_l_max 20
_diffrn_reflns_limit_l_min -20
_diffrn_reflns_number 13880
_diffrn_reflns_theta_full 67.49
_diffrn_reflns_theta_max 67.49
_diffrn_reflns_theta_min 3.06
_exptl_absorpt_coefficient_mu 1.536
_exptl_absorpt_correction_T_max 1.00000
_exptl_absorpt_correction_T_min 0.40050
_exptl_absorpt_correction_type multi-scan
_exptl_absorpt_process_details
;
CrysAlisPro, Agilent Technologies,
Version 1.171.36.28 (release 01-02-2013 CrysAlis171 .NET)
(compiled Feb  1 2013,16:14:44)
Empirical absorption correction using spherical harmonics,
 implemented in SCALE3 ABSPACK scaling algorithm.
;
_exptl_crystal_colour red
_exptl_crystal_density_diffrn 1.195
_exptl_crystal_density_method 'not measured'
_exptl_crystal_description block
_exptl_crystal_F_000 1344
_exptl_crystal_size_max 0.41
_exptl_crystal_size_mid 0.31
_exptl_crystal_size_min 0.17
_refine_diff_density_max 0.505
_refine_diff_density_min -0.416
_refine_diff_density_rms 0.065
_refine_ls_extinction_method none
_refine_ls_goodness_of_fit_ref 1.033
_refine_ls_hydrogen_treatment constr
_refine_ls_matrix_type full
_refine_ls_number_parameters 411
_refine_ls_number_reflns 6245
_refine_ls_number_restraints 0
_refine_ls_restrained_S_all 1.033
_refine_ls_R_factor_all 0.0560
_refine_ls_R_factor_gt 0.0496
_refine_ls_shift/su_max 0.000
_refine_ls_shift/su_mean 0.000
_refine_ls_structure_factor_coef Fsqd
_refine_ls_weighting_details 'calc w=1/[\s^2^(Fo^2^)+(0.0872P)^2^+1.0374P] where P=(Fo^2^+2Fc^2^)/3'
_refine_ls_weighting_scheme calc
_refine_ls_wR_factor_gt 0.1343
_refine_ls_wR_factor_ref 0.1415
_reflns_number_gt 5512
_reflns_number_total 6245
_reflns_threshold_expression >2sigma(I)
_cod_data_source_file c4cc05181e3.cif
_cod_data_source_block 1
_cod_original_cell_volume 3475.59(16)
_cod_original_sg_symbol_H-M P21/c
_cod_database_code 7115777

loop_
_symmetry_equiv_pos_as_xyz
'x, y, z'
'-x, y+1/2, -z+1/2'
'-x, -y, -z'
'x, -y-1/2, z-1/2'

loop_
_atom_site_label
_atom_site_type_symbol
_atom_site_fract_x
_atom_site_fract_y
_atom_site_fract_z
_atom_site_U_iso_or_equiv
_atom_site_adp_type
_atom_site_occupancy
_atom_site_symmetry_multiplicity
_atom_site_calc_flag
_atom_site_refinement_flags
Cl1 Cl 0.44729(4) 0.34414(5) 0.21773(3) 0.04868(18) Uani 1 1 d .
Si1 Si 0.22896(3) 0.74064(3) 0.44995(3) 0.02391(15) Uani 1 1 d .
N1 N 0.34305(10) 0.56067(11) 0.50853(10) 0.0289(3) Uani 1 1 d .
C1 C 0.15404(12) 0.75023(12) 0.52080(11) 0.0237(4) Uani 1 1 d .
N2 N 0.25425(11) 0.55842(11) 0.37975(10) 0.0310(4) Uani 1 1 d .
C2 C 0.12971(12) 0.67982(12) 0.56889(11) 0.0242(4) Uani 1 1 d .
N3 N 0.41051(11) 0.81086(11) 0.47738(10) 0.0288(3) Uani 1 1 d .
C3 C 0.07509(13) 0.70215(13) 0.61700(12) 0.0295(4) Uani 1 1 d .
H3 H 0.0616 0.6546 0.6505 0.035 Uiso 1 1 calc R
N4 N 0.38948(11) 0.82482(11) 0.59576(10) 0.0300(3) Uani 1 1 d .
C4 C 0.04014(14) 0.79254(14) 0.61682(13) 0.0337(4) Uani 1 1 d .
H4 H 0.0048 0.8075 0.6514 0.040 Uiso 1 1 calc R
C5 C 0.05737(13) 0.86042(13) 0.56580(13) 0.0320(4) Uani 1 1 d .
H5 H 0.0310 0.9215 0.5633 0.038 Uiso 1 1 calc R
C6 C 0.11269(12) 0.84097(12) 0.51783(11) 0.0256(4) Uani 1 1 d .
C7 C 0.15507(12) 0.57795(12) 0.56645(11) 0.0247(4) Uani 1 1 d .
C8 C 0.11360(12) 0.52695(13) 0.49159(12) 0.0273(4) Uani 1 1 d .
C9 C 0.13638(13) 0.43253(14) 0.48780(13) 0.0322(4) Uani 1 1 d .
H9 H 0.1095 0.3989 0.4368 0.039 Uiso 1 1 calc R
C10 C 0.19739(14) 0.38584(14) 0.55658(14) 0.0360(5) Uani 1 1 d .
C11 C 0.23486(13) 0.43602(13) 0.63060(13) 0.0330(4) Uani 1 1 d .
H11 H 0.2759 0.4047 0.6784 0.040 Uiso 1 1 calc R
C12 C 0.21416(12) 0.53136(13) 0.63715(12) 0.0274(4) Uani 1 1 d .
C13 C 0.04167(14) 0.57176(14) 0.41684(12) 0.0331(4) Uani 1 1 d .
H13A H 0.0716 0.6171 0.3907 0.050 Uiso 1 1 calc R
H13B H -0.0042 0.6046 0.4351 0.050 Uiso 1 1 calc R
H13C H 0.0109 0.5227 0.3762 0.050 Uiso 1 1 calc R
C14 C 0.22024(18) 0.28306(15) 0.55016(19) 0.0540(7) Uani 1 1 d .
H14A H 0.2681 0.2632 0.6024 0.081 Uiso 1 1 calc R
H14B H 0.2429 0.2746 0.5033 0.081 Uiso 1 1 calc R
H14C H 0.1646 0.2447 0.5407 0.081 Uiso 1 1 calc R
C15 C 0.25789(14) 0.58063(14) 0.72034(12) 0.0333(4) Uani 1 1 d .
H15A H 0.2460 0.6487 0.7132 0.050 Uiso 1 1 calc R
H15B H 0.3248 0.5694 0.7408 0.050 Uiso 1 1 calc R
H15C H 0.2313 0.5558 0.7610 0.050 Uiso 1 1 calc R
C16 C 0.12343(12) 0.91832(12) 0.46077(12) 0.0266(4) Uani 1 1 d .
C17 C 0.18060(13) 0.99692(13) 0.49324(12) 0.0289(4) Uani 1 1 d .
C18 C 0.18892(13) 1.06637(13) 0.43815(13) 0.0317(4) Uani 1 1 d .
H18 H 0.2295 1.1180 0.4600 0.038 Uiso 1 1 calc R
C19 C 0.14083(14) 1.06342(13) 0.35334(13) 0.0334(4) Uani 1 1 d .
C20 C 0.08001(14) 0.98816(14) 0.32276(13) 0.0337(4) Uani 1 1 d .
H20 H 0.0443 0.9859 0.2648 0.040 Uiso 1 1 calc R
C21 C 0.07036(13) 0.91634(13) 0.37505(12) 0.0305(4) Uani 1 1 d .
C22 C 0.22996(17) 1.01096(15) 0.58554(14) 0.0431(5) Uani 1 1 d .
H22A H 0.2925 1.0348 0.5950 0.065 Uiso 1 1 calc R
H22B H 0.2337 0.9505 0.6147 0.065 Uiso 1 1 calc R
H22C H 0.1958 1.0567 0.6071 0.065 Uiso 1 1 calc R
C23 C 0.15201(18) 1.14007(16) 0.29573(16) 0.0462(6) Uani 1 1 d .
H23A H 0.1328 1.2008 0.3121 0.069 Uiso 1 1 calc R
H23B H 0.1135 1.1254 0.2379 0.069 Uiso 1 1 calc R
H23C H 0.2170 1.1438 0.2997 0.069 Uiso 1 1 calc R
C24 C 0.00290(15) 0.83740(15) 0.33778(14) 0.0420(5) Uani 1 1 d .
H24A H -0.0371 0.8551 0.2812 0.063 Uiso 1 1 calc R
H24B H -0.0351 0.8261 0.3729 0.063 Uiso 1 1 calc R
H24C H 0.0370 0.7797 0.3351 0.063 Uiso 1 1 calc R
C25 C 0.27711(12) 0.61181(13) 0.45072(12) 0.0266(4) Uani 1 1 d .
C26 C 0.35930(14) 0.47585(14) 0.47520(15) 0.0360(5) Uani 1 1 d .
C27 C 0.30339(14) 0.47402(14) 0.39408(14) 0.0373(5) Uani 1 1 d .
C28 C 0.39405(13) 0.59038(14) 0.59422(13) 0.0335(4) Uani 1 1 d .
H28A H 0.4518 0.6211 0.5962 0.050 Uiso 1 1 calc R
H28B H 0.4081 0.5350 0.6311 0.050 Uiso 1 1 calc R
H28C H 0.3564 0.6350 0.6129 0.050 Uiso 1 1 calc R
C29 C 0.42674(16) 0.40441(15) 0.52584(18) 0.0478(6) Uani 1 1 d .
H29A H 0.4307 0.3519 0.4897 0.072 Uiso 1 1 calc R
H29B H 0.4060 0.3806 0.5707 0.072 Uiso 1 1 calc R
H29C H 0.4877 0.4338 0.5505 0.072 Uiso 1 1 calc R
C30 C 0.29011(19) 0.40027(18) 0.32812(18) 0.0551(7) Uani 1 1 d .
H30A H 0.3263 0.3440 0.3529 0.083 Uiso 1 1 calc R
H30B H 0.3109 0.4249 0.2836 0.083 Uiso 1 1 calc R
H30C H 0.2245 0.3835 0.3045 0.083 Uiso 1 1 calc R
C31 C 0.18918(16) 0.58524(17) 0.29731(13) 0.0427(5) Uani 1 1 d .
H31A H 0.1343 0.5447 0.2831 0.064 Uiso 1 1 calc R
H31B H 0.2189 0.5776 0.2551 0.064 Uiso 1 1 calc R
H31C H 0.1708 0.6513 0.2987 0.064 Uiso 1 1 calc R
C32 C 0.34886(12) 0.79254(12) 0.51658(11) 0.0260(4) Uani 1 1 d .
C33 C 0.47623(14) 0.86282(14) 0.60604(14) 0.0372(5) Uani 1 1 d .
C34 C 0.48907(14) 0.85430(14) 0.53155(14) 0.0360(5) Uani 1 1 d .
C35 C 0.35813(14) 0.81103(15) 0.66708(13) 0.0359(4) Uani 1 1 d .
H35A H 0.2939 0.7890 0.6470 0.054 Uiso 1 1 calc R
H35B H 0.3621 0.8710 0.6970 0.054 Uiso 1 1 calc R
H35C H 0.3974 0.7639 0.7051 0.054 Uiso 1 1 calc R
C36 C 0.53669(18) 0.90307(19) 0.68733(17) 0.0562(7) Uani 1 1 d .
H36A H 0.5960 0.9219 0.6827 0.084 Uiso 1 1 calc R
H36B H 0.5473 0.8554 0.7315 0.084 Uiso 1 1 calc R
H36C H 0.5066 0.9584 0.7013 0.084 Uiso 1 1 calc R
C37 C 0.56846(16) 0.88381(19) 0.50561(18) 0.0513(6) Uani 1 1 d .
H37A H 0.6178 0.9097 0.5541 0.077 Uiso 1 1 calc R
H37B H 0.5478 0.9322 0.4618 0.077 Uiso 1 1 calc R
H37C H 0.5919 0.8290 0.4839 0.077 Uiso 1 1 calc R
C38 C 0.39744(15) 0.78536(16) 0.39057(13) 0.0388(5) Uani 1 1 d .
H38A H 0.4141 0.7189 0.3880 0.058 Uiso 1 1 calc R
H38B H 0.4369 0.8253 0.3697 0.058 Uiso 1 1 calc R
H38C H 0.3325 0.7948 0.3558 0.058 Uiso 1 1 calc R

loop_
_atom_site_aniso_label
_atom_site_aniso_U_11
_atom_site_aniso_U_22
_atom_site_aniso_U_33
_atom_site_aniso_U_23
_atom_site_aniso_U_13
_atom_site_aniso_U_12
Cl1 0.0373(3) 0.0759(4) 0.0349(3) 0.0062(2) 0.0150(2) 0.0230(3)
Si1 0.0208(3) 0.0251(3) 0.0267(3) -0.00017(18) 0.0092(2) -0.00022(17)
N1 0.0227(8) 0.0270(8) 0.0399(9) -0.0016(7) 0.0144(7) 0.0002(6)
C1 0.0186(8) 0.0245(8) 0.0272(9) -0.0021(7) 0.0069(7) -0.0013(6)
N2 0.0319(8) 0.0322(8) 0.0346(9) -0.0080(7) 0.0186(7) -0.0056(7)
C2 0.0196(8) 0.0241(9) 0.0277(9) -0.0013(7) 0.0067(7) -0.0017(7)
N3 0.0247(8) 0.0276(8) 0.0358(8) 0.0042(6) 0.0124(7) -0.0012(6)
C3 0.0271(9) 0.0291(9) 0.0356(10) 0.0013(8) 0.0148(8) -0.0017(7)
N4 0.0253(8) 0.0293(8) 0.0341(8) -0.0032(6) 0.0086(6) -0.0041(6)
C4 0.0317(10) 0.0331(10) 0.0439(11) -0.0012(8) 0.0227(9) 0.0020(8)
C5 0.0307(10) 0.0257(9) 0.0413(11) -0.0005(8) 0.0145(8) 0.0058(7)
C6 0.0233(9) 0.0221(8) 0.0293(9) -0.0011(7) 0.0063(7) 0.0002(7)
C7 0.0221(8) 0.0231(8) 0.0312(9) -0.0015(7) 0.0123(7) -0.0029(7)
C8 0.0232(9) 0.0284(9) 0.0331(10) -0.0026(7) 0.0132(7) -0.0062(7)
C9 0.0297(10) 0.0295(10) 0.0410(11) -0.0094(8) 0.0167(8) -0.0085(8)
C10 0.0320(10) 0.0236(9) 0.0568(13) -0.0039(8) 0.0209(9) -0.0026(8)
C11 0.0280(10) 0.0262(9) 0.0439(11) 0.0041(8) 0.0113(8) 0.0019(7)
C12 0.0252(9) 0.0252(9) 0.0335(10) 0.0013(7) 0.0124(7) -0.0011(7)
C13 0.0304(10) 0.0356(10) 0.0318(10) -0.0034(8) 0.0086(8) -0.0086(8)
C14 0.0475(14) 0.0266(11) 0.0868(19) -0.0106(11) 0.0215(13) 0.0008(9)
C15 0.0358(10) 0.0311(10) 0.0307(10) 0.0020(8) 0.0086(8) 0.0008(8)
C16 0.0235(9) 0.0228(8) 0.0348(10) 0.0011(7) 0.0116(7) 0.0039(7)
C17 0.0271(9) 0.0237(9) 0.0373(10) -0.0017(7) 0.0126(8) 0.0032(7)
C18 0.0296(10) 0.0213(9) 0.0488(12) -0.0019(8) 0.0194(9) 0.0009(7)
C19 0.0362(10) 0.0264(9) 0.0449(11) 0.0055(8) 0.0232(9) 0.0102(8)
C20 0.0364(10) 0.0320(10) 0.0327(10) 0.0030(8) 0.0121(8) 0.0097(8)
C21 0.0268(9) 0.0253(9) 0.0384(10) 0.0007(8) 0.0099(8) 0.0048(7)
C22 0.0511(13) 0.0296(10) 0.0411(12) -0.0034(9) 0.0062(10) -0.0061(9)
C23 0.0561(14) 0.0380(11) 0.0559(14) 0.0114(10) 0.0340(12) 0.0086(10)
C24 0.0360(11) 0.0367(11) 0.0421(12) 0.0015(9) -0.0010(9) -0.0015(9)
C25 0.0232(8) 0.0283(9) 0.0319(10) -0.0032(7) 0.0139(7) -0.0034(7)
C26 0.0296(10) 0.0271(9) 0.0588(13) -0.0043(9) 0.0249(9) -0.0002(8)
C27 0.0352(11) 0.0318(10) 0.0545(13) -0.0113(9) 0.0276(10) -0.0050(8)
C28 0.0266(9) 0.0346(10) 0.0366(10) 0.0018(8) 0.0072(8) 0.0000(8)
C29 0.0382(12) 0.0308(11) 0.0798(18) 0.0033(11) 0.0273(12) 0.0062(9)
C30 0.0610(16) 0.0441(13) 0.0713(17) -0.0252(12) 0.0369(14) -0.0092(11)
C31 0.0419(12) 0.0540(13) 0.0328(11) -0.0113(10) 0.0136(9) -0.0079(10)
C32 0.0244(9) 0.0228(8) 0.0318(9) 0.0017(7) 0.0109(7) 0.0013(7)
C33 0.0276(10) 0.0325(10) 0.0471(12) -0.0013(9) 0.0073(9) -0.0076(8)
C34 0.0254(10) 0.0310(10) 0.0507(12) 0.0055(9) 0.0117(9) -0.0056(8)
C35 0.0326(10) 0.0423(11) 0.0320(10) -0.0070(8) 0.0103(8) -0.0024(8)
C36 0.0414(13) 0.0588(15) 0.0588(16) -0.0135(12) 0.0051(11) -0.0213(11)
C37 0.0336(12) 0.0548(14) 0.0691(16) 0.0043(12) 0.0223(11) -0.0122(10)
C38 0.0322(11) 0.0490(12) 0.0391(11) 0.0075(9) 0.0173(9) -0.0008(9)

loop_
_atom_type_symbol
_atom_type_description
_atom_type_scat_dispersion_real
_atom_type_scat_dispersion_imag
_atom_type_scat_source
C C 0.0181 0.0091 'International Tables Vol C Tables 4.2.6.8 and 6.1.1.4'
H H 0.0000 0.0000 'International Tables Vol C Tables 4.2.6.8 and 6.1.1.4'
N N 0.0311 0.0180 'International Tables Vol C Tables 4.2.6.8 and 6.1.1.4'
Si Si 0.2541 0.3302 'International Tables Vol C Tables 4.2.6.8 and 6.1.1.4'
Cl Cl 0.3639 0.7018 'International Tables Vol C Tables 4.2.6.8 and 6.1.1.4'

loop_
_geom_angle_atom_site_label_1
_geom_angle_atom_site_label_2
_geom_angle_atom_site_label_3
_geom_angle
C1 Si1 C32 105.06(8)
C1 Si1 C25 111.36(8)
C32 Si1 C25 93.78(8)
C25 N1 C26 111.22(17)
C25 N1 C28 125.63(16)
C26 N1 C28 123.11(17)
C2 C1 C6 116.78(16)
C2 C1 Si1 129.79(13)
C6 C1 Si1 113.24(13)
C25 N2 C27 111.19(17)
C25 N2 C31 125.91(17)
C27 N2 C31 122.88(17)
C3 C2 C1 120.62(16)
C3 C2 C7 116.71(16)
C1 C2 C7 122.54(16)
C32 N3 C34 110.86(17)
C32 N3 C38 124.67(16)
C34 N3 C38 124.44(17)
C4 C3 C2 121.25(18)
C32 N4 C33 110.57(17)
C32 N4 C35 127.36(16)
C33 N4 C35 121.43(17)
C5 C4 C3 119.08(18)
C4 C5 C6 121.16(17)
C5 C6 C1 120.79(17)
C5 C6 C16 117.12(16)
C1 C6 C16 122.04(16)
C12 C7 C8 119.54(16)
C12 C7 C2 121.94(16)
C8 C7 C2 118.41(16)
C9 C8 C7 119.40(18)
C9 C8 C13 119.32(17)
C7 C8 C13 121.23(16)
C8 C9 C10 121.82(18)
C11 C10 C9 118.05(18)
C11 C10 C14 121.6(2)
C9 C10 C14 120.3(2)
C10 C11 C12 122.06(19)
C7 C12 C11 119.02(17)
C7 C12 C15 122.38(16)
C11 C12 C15 118.60(17)
C21 C16 C17 119.03(17)
C21 C16 C6 119.91(16)
C17 C16 C6 120.86(17)
C18 C17 C16 118.90(18)
C18 C17 C22 118.52(17)
C16 C17 C22 122.53(18)
C19 C18 C17 122.78(18)
C18 C19 C20 117.68(18)
C18 C19 C23 121.1(2)
C20 C19 C23 121.2(2)
C21 C20 C19 121.66(19)
C20 C21 C16 119.73(18)
C20 C21 C24 118.81(18)
C16 C21 C24 121.46(18)
N1 C25 N2 104.31(16)
N1 C25 Si1 133.41(14)
N2 C25 Si1 121.71(14)
C27 C26 N1 106.97(18)
C27 C26 C29 130.4(2)
N1 C26 C29 122.6(2)
C26 C27 N2 106.28(17)
C26 C27 C30 130.8(2)
N2 C27 C30 122.9(2)
N4 C32 N3 105.08(15)
N4 C32 Si1 136.69(14)
N3 C32 Si1 117.98(13)
C34 C33 N4 106.82(18)
C34 C33 C36 131.1(2)
N4 C33 C36 122.1(2)
C33 C34 N3 106.67(17)
C33 C34 C37 130.4(2)
N3 C34 C37 122.9(2)

loop_
_geom_bond_atom_site_label_1
_geom_bond_atom_site_label_2
_geom_bond_distance
Si1 C1 1.9355(19)
Si1 C32 1.9481(19)
Si1 C25 1.9665(19)
N1 C25 1.355(2)
N1 C26 1.386(2)
N1 C28 1.459(3)
C1 C2 1.418(3)
C1 C6 1.426(2)
N2 C25 1.363(2)
N2 C27 1.390(3)
N2 C31 1.465(3)
C2 C3 1.394(3)
C2 C7 1.498(2)
N3 C32 1.358(2)
N3 C34 1.387(3)
N3 C38 1.463(3)
C3 C4 1.387(3)
N4 C32 1.354(2)
N4 C33 1.394(3)
N4 C35 1.462(3)
C4 C5 1.379(3)
C5 C6 1.393(3)
C6 C16 1.508(3)
C7 C12 1.399(3)
C7 C8 1.410(3)
C8 C9 1.389(3)
C8 C13 1.509(3)
C9 C10 1.390(3)
C10 C11 1.386(3)
C10 C14 1.509(3)
C11 C12 1.400(3)
C12 C15 1.511(3)
C16 C21 1.405(3)
C16 C17 1.408(3)
C17 C18 1.393(3)
C17 C22 1.503(3)
C18 C19 1.376(3)
C19 C20 1.395(3)
C19 C23 1.510(3)
C20 C21 1.391(3)
C21 C24 1.509(3)
C26 C27 1.352(3)
C26 C29 1.493(3)
C27 C30 1.493(3)
C33 C34 1.351(3)
C33 C36 1.489(3)
C34 C37 1.493(3)
